data_2241760
loop_
_publ_author_name
'Sun, Wenyan'
'Li, Jianfeng'

_publ_section_title
;
 Crystal structure of
 bis(2-methyl-1<i>H</i>-imidazole-\k<i>N</i>^3^)(<i>meso</i>-tetra-<i>p</i>-tolylporphyrinato-\k^4^<i>N</i>)iron(III)
 perchlorate tetrahydrofuran sesquisolvate
;
_journal_coeditor_code RZ5191
_journal_issue 8
_journal_name_full 'Acta Crystallographica Section E'
_journal_page_first 1116
_journal_page_last 1120
_journal_paper_doi 10.1107/S2056989016010562
_journal_volume 72
_journal_year 2016
_chemical_formula_iupac '[Fe (C48 H36 N4) (C4 H6 N2)2] Cl O4, 1.5C4 H8 O'
_chemical_formula_moiety 'C56 H48 Fe N8 +, Cl O4 -, 1.5(C4 H8 O)'
_chemical_formula_sum 'C62 H60 Cl Fe N8 O5.5'
_chemical_formula_weight 1096.48
_chemical_name_common '[Fe(TTP)(2-MeHim)2]ClO4'
_chemical_name_systematic
;Bis(2-methyl-1<i>H</i>-imidazole-\k<i>N</i>^3^)(<i>meso</i>-tetra-<i>p</i>-tolyl)porphyrinato-\k^4^<i>N</i>)iron(III) perchlorate tetrahydrofuran
sesquisolvate
;
_space_group_crystal_system monoclinic
_space_group_IT_number 15
_space_group_name_Hall '-C 2yc'
_space_group_name_H-M_alt 'C 1 2/c 1'
_symmetry_space_group_name_Hall '-C 2yc'
_symmetry_space_group_name_H-M 'C 1 2/c 1'
_atom_sites_solution_hydrogens mixed
_atom_sites_solution_primary direct
_atom_sites_solution_secondary difmap
_audit_creation_method SHELXL-2014/6
_cell_angle_alpha 90
_cell_angle_beta 103.5380(10)
_cell_angle_gamma 90
_cell_formula_units_Z 8
_cell_length_a 26.7161(10)
_cell_length_b 16.6111(6)
_cell_length_c 24.9673(8)
_cell_measurement_reflns_used 9943
_cell_measurement_temperature 130(2)
_cell_measurement_theta_max 27.1081
_cell_measurement_theta_min 2.4522
_cell_volume 10772.2(7)
_computing_cell_refinement
;
SAINT-Plus (Bruker, 2014)
;
_computing_data_collection
;
APEX2 (Bruker, 2014)
;
_computing_data_reduction
;
SAINT-Plus (Bruker, 2014)
;
_computing_molecular_graphics
;
SHELXTL (Sheldrick, 2008) and Mercury (Macrae <i>et al.</i>,
2006)
;
_computing_publication_material
;
SHELXTL (Sheldrick, 2008) and publCIF (Westrip, 2010)
;
_computing_structure_refinement
;
SHELXL2014/6 (Sheldrick, 2015b)
;
_computing_structure_solution
;
SHELXT2014 (Sheldrick, 2015a)
;
_diffrn_ambient_temperature 130(2)
_diffrn_detector_area_resol_mean 0
_diffrn_measured_fraction_theta_full 0.998
_diffrn_measured_fraction_theta_max 0.996
_diffrn_measurement_device_type 'Brucker D8 QUEST System'
_diffrn_measurement_method '\f and \w scans'
_diffrn_radiation_type MoK\a
_diffrn_radiation_wavelength 0.71073
_diffrn_reflns_av_R_equivalents 0.0511
_diffrn_reflns_limit_h_max 34
_diffrn_reflns_limit_h_min -34
_diffrn_reflns_limit_k_max 21
_diffrn_reflns_limit_k_min -21
_diffrn_reflns_limit_l_max 31
_diffrn_reflns_limit_l_min -32
_diffrn_reflns_number 120242
_diffrn_reflns_theta_full 25.242
_diffrn_reflns_theta_max 27.158
_diffrn_reflns_theta_min 2.356
_exptl_absorpt_coefficient_mu 0.390
_exptl_absorpt_correction_T_max 0.925
_exptl_absorpt_correction_T_min 0.898
_exptl_absorpt_correction_type multi-scan
_exptl_absorpt_process_details
;
(SADABS; Bruker, 2014)
;
_exptl_crystal_colour 'dark purple'
_exptl_crystal_density_diffrn 1.352
_exptl_crystal_density_method 'not measured'
_exptl_crystal_description block
_exptl_crystal_F_000 4600
_exptl_crystal_size_max 0.520
_exptl_crystal_size_mid 0.230
_exptl_crystal_size_min 0.200
_refine_diff_density_max 0.767
_refine_diff_density_min -0.792
_refine_ls_extinction_method none
_refine_ls_goodness_of_fit_ref 1.044
_refine_ls_hydrogen_treatment mixed
_refine_ls_matrix_type full
_refine_ls_number_parameters 772
_refine_ls_number_reflns 11928
_refine_ls_number_restraints 64
_refine_ls_restrained_S_all 1.115
_refine_ls_R_factor_all 0.0641
_refine_ls_R_factor_gt 0.0476
_refine_ls_shift/su_max 0.000
_refine_ls_shift/su_mean 0.000
_refine_ls_structure_factor_coef Fsqd
_refine_ls_weighting_details 'w=1/[\s^2^(Fo^2^)+(0.0586P)^2^+27.1309P] where P=(Fo^2^+2Fc^2^)/3'
_refine_ls_weighting_scheme calc
_refine_ls_wR_factor_gt 0.1201
_refine_ls_wR_factor_ref 0.1325
_reflns_number_gt 9751
_reflns_number_total 11928
_reflns_threshold_expression 'I > 2\s(I)'
_cod_data_source_file rz5191sup1.cif
_cod_data_source_block I
_cod_original_formula_sum 'C62 H60 Cl Fe N8 O5.50'
_cod_database_code 2241760
_shelx_space_group_comment
;
The symmetry employed for this shelxl refinement is uniquely defined
by the following loop, which should always be used as a source of
symmetry information in preference to the above space-group names.
They are only intended as comments.
;
_shelx_estimated_absorpt_t_min 0.823
_shelx_estimated_absorpt_t_max 0.926
_shelxl_version_number 2014/6

loop_
_space_group_symop_operation_xyz
'x, y, z'
'-x, y, -z+1/2'
'x+1/2, y+1/2, z'
'-x+1/2, y+1/2, -z+1/2'
'-x, -y, -z'
'x, -y, z-1/2'
'-x+1/2, -y+1/2, -z'
'x+1/2, -y+1/2, z-1/2'

loop_
_atom_site_type_symbol
_atom_site_label
_atom_site_fract_x
_atom_site_fract_y
_atom_site_fract_z
_atom_site_U_iso_or_equiv
_atom_site_adp_type
_atom_site_calc_flag
_atom_site_occupancy
_atom_site_disorder_assembly
_atom_site_disorder_group
Fe Fe1 0.16104(2) 0.38552(2) 0.14780(2) 0.01685(8) Uani d 1 . .
N N1 0.17087(7) 0.42281(10) 0.22511(7) 0.0204(3) Uani d 1 . .
N N2 0.20284(6) 0.28919(10) 0.17281(7) 0.0189(3) Uani d 1 . .
N N3 0.15186(6) 0.34956(10) 0.07103(7) 0.0189(3) Uani d 1 . .
N N4 0.11862(6) 0.48227(10) 0.12318(7) 0.0193(3) Uani d 1 . .
N N5 0.22345(7) 0.45107(11) 0.14473(7) 0.0233(4) Uani d 1 . .
N N6 0.29935(8) 0.49768(13) 0.14308(9) 0.0322(5) Uani d 1 . .
N N7 0.10050(6) 0.31950(10) 0.15599(7) 0.0195(3) Uani d 1 . .
N N8 0.03203(7) 0.24413(12) 0.14613(8) 0.0269(4) Uani d 1 . .
C C1 0.09287(9) 0.60715(15) 0.24183(9) 0.0288(5) Uani d 1 . .
C C2 0.06470(10) 0.59122(18) 0.28095(10) 0.0385(6) Uani d 1 . .
H H2A 0.0548 0.5375 0.2864 0.046 Uiso calc 1 . .
C C3 0.05095(11) 0.6531(2) 0.31211(11) 0.0464(7) Uani d 1 . .
H H3A 0.0319 0.6409 0.3388 0.056 Uiso calc 1 . .
C C4 0.06434(12) 0.7319(2) 0.30512(12) 0.0489(7) Uani d 1 . .
C C5 0.04932(16) 0.7986(2) 0.33998(15) 0.0738(12) Uani d 1 . .
H H5A 0.0588 0.7830 0.3789 0.111 Uiso calc 1 . .
H H5B 0.0121 0.8075 0.3288 0.111 Uiso calc 1 . .
H H5C 0.0674 0.8483 0.3347 0.111 Uiso calc 1 . .
C C6 0.09204(12) 0.74830(18) 0.26575(13) 0.0477(7) Uani d 1 . .
H H6B 0.1016 0.8022 0.2602 0.057 Uiso calc 1 . .
C C7 0.10602(10) 0.68681(15) 0.23438(11) 0.0357(5) Uani d 1 . .
H H7A 0.1248 0.6993 0.2075 0.043 Uiso calc 1 . .
C C8 0.27637(10) 0.30770(14) 0.32177(9) 0.0308(5) Uani d 1 . .
C C9 0.26168(14) 0.27067(17) 0.36579(11) 0.0493(8) Uani d 1 . .
H H9A 0.2270 0.2543 0.3624 0.059 Uiso calc 1 . .
C C10 0.29832(18) 0.25788(18) 0.41492(12) 0.0673(11) Uani d 1 . .
H H10A 0.2884 0.2316 0.4446 0.081 Uiso calc 1 . .
C C11 0.34866(17) 0.28270(18) 0.42120(13) 0.0652(11) Uani d 1 . .
C C12 0.38845(17) 0.2746(3) 0.47557(16) 0.0794(11) Uani d 1 . .
H H12A 0.3803 0.2276 0.4956 0.119 Uiso calc 1 . .
H H12B 0.3880 0.3232 0.4978 0.119 Uiso calc 1 . .
H H12C 0.4227 0.2679 0.4683 0.119 Uiso calc 1 . .
C C13 0.36259(14) 0.3182(2) 0.37762(14) 0.0584(9) Uani d 1 . .
H H13A 0.3973 0.3345 0.3811 0.070 Uiso calc 1 . .
C C14 0.32659(11) 0.33096(18) 0.32803(11) 0.0433(6) Uani d 1 . .
H H14A 0.3370 0.3561 0.2982 0.052 Uiso calc 1 . .
C C15 0.19393(9) 0.13309(13) 0.06029(9) 0.0238(4) Uani d 1 . .
C C16A 0.15291(14) 0.0846(2) 0.03279(15) 0.0298(9) Uani d 0.718(7) A 1
H H16A 0.1184 0.1006 0.0309 0.036 Uiso calc 0.718(7) A 1
C C17A 0.16285(14) 0.0133(2) 0.00834(16) 0.0342(10) Uani d 0.718(7) A 1
H H17A 0.1347 -0.0188 -0.0104 0.041 Uiso calc 0.718(7) A 1
C C20A 0.25309(17) 0.0380(2) 0.0357(2) 0.0334(9) Uani d 0.718(7) A 1
H H20A 0.2874 0.0230 0.0357 0.040 Uiso calc 0.718(7) A 1
C C21A 0.24418(15) 0.1092(2) 0.06081(19) 0.0286(8) Uani d 0.718(7) A 1
H H21A 0.2724 0.1420 0.0785 0.034 Uiso calc 0.718(7) A 1
C C16B 0.1670(6) 0.0762(6) 0.0652(5) 0.068(4) Uani d 0.282(7) A 2
H H16B 0.1376 0.0853 0.0797 0.082 Uiso calc 0.282(7) A 2
C C17B 0.1782(5) -0.0104(7) 0.0492(6) 0.055(4) Uani d 0.282(7) A 2
H H17B 0.1648 -0.0571 0.0629 0.066 Uiso calc 0.282(7) A 2
C C20B 0.2370(5) 0.0501(7) 0.0056(7) 0.044(3) Uani d 0.282(7) A 2
H H20B 0.2628 0.0473 -0.0149 0.052 Uiso calc 0.282(7) A 2
C C21B 0.2286(5) 0.1243(7) 0.0294(7) 0.045(3) Uani d 0.282(7) A 2
H H21B 0.2482 0.1698 0.0234 0.054 Uiso calc 0.282(7) A 2
C C18 0.21214(11) -0.01254(15) 0.01033(10) 0.0361(6) Uani d 1 . .
C C19 0.22246(13) -0.09109(18) -0.01582(14) 0.0525(8) Uani d 1 . .
H H19A 0.1899 -0.1134 -0.0372 0.079 Uiso calc 1 . .
H H19B 0.2384 -0.1293 0.0130 0.079 Uiso calc 1 . .
H H19C 0.2457 -0.0814 -0.0402 0.079 Uiso calc 1 . .
C C22 0.09844(8) 0.51590(13) -0.03016(9) 0.0234(4) Uani d 1 . .
C C23 0.05332(9) 0.49667(16) -0.06809(10) 0.0328(5) Uani d 1 . .
H H23A 0.0317 0.4553 -0.0599 0.039 Uiso calc 1 . .
C C24 0.03932(10) 0.53730(18) -0.11795(10) 0.0380(6) Uani d 1 . .
H H24A 0.0081 0.5236 -0.1433 0.046 Uiso calc 1 . .
C C25 0.06998(10) 0.59735(15) -0.13145(10) 0.0335(5) Uani d 1 . .
C C26 0.05609(14) 0.63851(18) -0.18665(11) 0.0485(7) Uani d 1 . .
H H26A 0.0187 0.6364 -0.2012 0.073 Uiso calc 1 . .
H H26B 0.0732 0.6112 -0.2122 0.073 Uiso calc 1 . .
H H26C 0.0673 0.6948 -0.1825 0.073 Uiso calc 1 . .
C C27 0.11408(11) 0.61758(16) -0.09343(11) 0.0401(6) Uani d 1 . .
H H27A 0.1354 0.6594 -0.1016 0.048 Uiso calc 1 . .
C C28 0.12813(10) 0.57798(16) -0.04309(10) 0.0360(6) Uani d 1 . .
H H28A 0.1586 0.5937 -0.0172 0.043 Uiso calc 1 . .
C C29 0.22672(9) 0.53233(14) 0.16050(11) 0.0329(5) Uani d 1 . .
H H29A 0.2000 0.5626 0.1702 0.039 Uiso calc 1 . .
C C30 0.27349(10) 0.56053(16) 0.15976(12) 0.0400(6) Uani d 1 . .
H H30A 0.2862 0.6134 0.1689 0.048 Uiso calc 1 . .
C C31 0.26867(9) 0.43286(15) 0.13458(10) 0.0296(5) Uani d 1 . .
C C32 0.28581(11) 0.35627(17) 0.11542(15) 0.0506(8) Uani d 1 . .
H H32A 0.3169 0.3654 0.1018 0.076 Uiso calc 1 . .
H H32B 0.2585 0.3345 0.0857 0.076 Uiso calc 1 . .
H H32C 0.2935 0.3179 0.1461 0.076 Uiso calc 1 . .
C C33 0.10220(8) 0.27606(13) 0.20441(9) 0.0250(4) Uani d 1 . .
H H33A 0.1292 0.2787 0.2368 0.030 Uiso calc 1 . .
C C34 0.05993(9) 0.23006(14) 0.19819(9) 0.0285(5) Uani d 1 . .
H H34A 0.0513 0.1950 0.2247 0.034 Uiso calc 1 . .
C C35 0.05671(8) 0.29830(13) 0.12129(9) 0.0241(4) Uani d 1 . .
C C36 0.03539(9) 0.32524(16) 0.06396(10) 0.0326(5) Uani d 1 . .
H H36A -0.0015 0.3129 0.0533 0.049 Uiso calc 1 . .
H H36B 0.0531 0.2973 0.0392 0.049 Uiso calc 1 . .
H H36C 0.0404 0.3834 0.0614 0.049 Uiso calc 1 . .
C C101 0.14767(8) 0.48710(13) 0.24429(9) 0.0225(4) Uani d 1 . .
C C102 0.20771(8) 0.39485(13) 0.26924(8) 0.0222(4) Uani d 1 . .
C C103 0.23263(8) 0.27496(13) 0.22463(9) 0.0229(4) Uani d 1 . .
C C104 0.20483(8) 0.21955(13) 0.14336(9) 0.0213(4) Uani d 1 . .
C C105 0.16228(8) 0.27430(13) 0.05314(8) 0.0210(4) Uani d 1 . .
C C106 0.13440(8) 0.39558(13) 0.02454(8) 0.0209(4) Uani d 1 . .
C C107 0.10441(8) 0.51038(13) 0.06986(8) 0.0210(4) Uani d 1 . .
C C108 0.09999(8) 0.53740(13) 0.15480(9) 0.0219(4) Uani d 1 . .
C C201 0.17010(9) 0.49869(14) 0.30216(9) 0.0276(5) Uani d 1 . .
H H20I 0.1603 0.5380 0.3254 0.033 Uiso calc 1 . .
C C202 0.20757(9) 0.44333(14) 0.31710(9) 0.0276(5) Uani d 1 . .
H H20J 0.2298 0.4373 0.3526 0.033 Uiso calc 1 . .
C C203 0.25371(9) 0.19535(14) 0.22771(9) 0.0289(5) Uani d 1 . .
H H20C 0.2763 0.1716 0.2588 0.035 Uiso calc 1 . .
C C204 0.23555(9) 0.16046(14) 0.17827(9) 0.0286(5) Uani d 1 . .
H H20D 0.2419 0.1068 0.1684 0.034 Uiso calc 1 . .
C C205 0.15073(9) 0.27346(14) -0.00599(9) 0.0267(5) Uani d 1 . .
H H20E 0.1537 0.2285 -0.0286 0.032 Uiso calc 1 . .
C C206 0.13488(9) 0.34813(14) -0.02363(9) 0.0260(5) Uani d 1 . .
H H20F 0.1258 0.3660 -0.0608 0.031 Uiso calc 1 . .
C C207 0.07487(8) 0.58290(13) 0.06819(9) 0.0250(4) Uani d 1 . .
H H20G 0.0605 0.6140 0.0363 0.030 Uiso calc 1 . .
C C208 0.07116(8) 0.59883(13) 0.12012(9) 0.0252(4) Uani d 1 . .
H H20H 0.0530 0.6423 0.1316 0.030 Uiso calc 1 . .
C C301 0.11206(8) 0.53968(13) 0.21232(9) 0.0234(4) Uani d 1 . .
C C302 0.23792(8) 0.32704(13) 0.26953(9) 0.0236(4) Uani d 1 . .
C C303 0.18481(8) 0.21076(13) 0.08682(9) 0.0216(4) Uani d 1 . .
C C304 0.11429(8) 0.47294(13) 0.02367(8) 0.0215(4) Uani d 1 . .
O O6 0.4567(5) 0.4345(7) 0.0516(5) 0.231(4) Uani d 0.5 . .
C C41 0.5128(6) 0.4673(7) -0.0064(6) 0.134(3) Uani d 0.5 . .
H H41A 0.5479 0.4634 0.0175 0.160 Uiso calc 0.5 . .
H H41B 0.5138 0.4987 -0.0398 0.160 Uiso calc 0.5 . .
C C42 0.4765(9) 0.5015(9) 0.0230(9) 0.199(5) Uani d 0.5 . .
H H42A 0.4478 0.5282 -0.0032 0.239 Uiso calc 0.5 . .
H H42B 0.4940 0.5419 0.0501 0.239 Uiso calc 0.5 . .
C C43 0.4895(5) 0.3869(6) -0.0203(5) 0.117(3) Uani d 0.5 . .
H H43A 0.4585 0.3903 -0.0510 0.140 Uiso calc 0.5 . .
H H43B 0.5144 0.3492 -0.0305 0.140 Uiso calc 0.5 . .
C C44 0.4763(6) 0.3621(7) 0.0306(5) 0.140(4) Uani d 0.5 . .
H H44A 0.5070 0.3416 0.0573 0.168 Uiso calc 0.5 . .
H H44B 0.4497 0.3194 0.0233 0.168 Uiso calc 0.5 . .
Cl Cl1 0.08673(2) 0.12887(4) 0.35815(3) 0.03735(15) Uani d 1 . .
O O1 0.13065(9) 0.16939(16) 0.34826(14) 0.0786(8) Uani d 1 . .
O O2 0.06869(9) 0.16899(17) 0.40094(8) 0.0667(7) Uani d 1 . .
O O3 0.09973(8) 0.04691(14) 0.37399(9) 0.0543(6) Uani d 1 . .
O O4 0.04620(8) 0.13067(13) 0.30954(8) 0.0477(5) Uani d 1 . .
O O5 0.11480(11) -0.04122(16) 0.24469(12) 0.0730(7) Uani d 1 . .
C C37 0.13725(18) 0.0233(2) 0.22114(18) 0.0760(11) Uani d 1 . .
H H37A 0.1736 0.0110 0.2215 0.091 Uiso calc 1 . .
H H37B 0.1361 0.0735 0.2422 0.091 Uiso calc 1 . .
C C38 0.1065(2) 0.0324(3) 0.16355(19) 0.0967(16) Uani d 1 . .
H H38A 0.1219 0.0010 0.1378 0.116 Uiso calc 1 . .
H H38B 0.1044 0.0896 0.1522 0.116 Uiso calc 1 . .
C C39 0.0546(2) 0.0006(4) 0.1646(3) 0.119(2) Uani d 1 . .
H H39A 0.0444 -0.0433 0.1375 0.143 Uiso calc 1 . .
H H39B 0.0284 0.0438 0.1565 0.143 Uiso calc 1 . .
C C40 0.06130(17) -0.0306(3) 0.2235(2) 0.0971(16) Uani d 1 . .
H H40A 0.0474 0.0086 0.2461 0.117 Uiso calc 1 . .
H H40B 0.0429 -0.0824 0.2235 0.117 Uiso calc 1 . .
H H6A 0.3286(13) 0.4996(19) 0.1394(13) 0.046(9) Uiso d 1 . .
H H8A 0.0030(12) 0.2249(18) 0.1317(12) 0.037(8) Uiso d 1 . .

loop_
_atom_site_aniso_label
_atom_site_aniso_U_11
_atom_site_aniso_U_22
_atom_site_aniso_U_33
_atom_site_aniso_U_12
_atom_site_aniso_U_13
_atom_site_aniso_U_23
Fe1 0.01546(14) 0.01825(15) 0.01730(14) -0.00454(11) 0.00480(10) -0.00147(11)
N1 0.0208(8) 0.0196(8) 0.0209(8) -0.0045(7) 0.0048(7) -0.0015(7)
N2 0.0190(8) 0.0195(8) 0.0191(8) -0.0034(7) 0.0060(6) -0.0007(6)
N3 0.0175(8) 0.0203(8) 0.0196(8) -0.0032(7) 0.0061(6) -0.0006(7)
N4 0.0184(8) 0.0198(8) 0.0203(8) -0.0045(7) 0.0054(6) -0.0019(7)
N5 0.0202(9) 0.0260(9) 0.0236(9) -0.0063(7) 0.0051(7) 0.0001(7)
N6 0.0204(9) 0.0323(11) 0.0463(12) -0.0104(8) 0.0130(9) -0.0049(9)
N7 0.0190(8) 0.0189(8) 0.0221(8) -0.0032(7) 0.0076(7) -0.0031(7)
N8 0.0200(9) 0.0321(10) 0.0294(10) -0.0113(8) 0.0077(8) -0.0020(8)
C1 0.0247(11) 0.0336(12) 0.0270(11) 0.0020(9) 0.0038(9) -0.0057(9)
C2 0.0366(14) 0.0484(16) 0.0324(13) -0.0008(12) 0.0118(11) -0.0074(11)
C3 0.0407(15) 0.067(2) 0.0346(14) 0.0104(14) 0.0146(12) -0.0109(13)
C4 0.0448(16) 0.0569(19) 0.0408(15) 0.0180(14) 0.0015(12) -0.0170(14)
C5 0.080(3) 0.077(3) 0.061(2) 0.037(2) 0.0098(19) -0.0297(19)
C6 0.0502(17) 0.0385(15) 0.0510(17) 0.0099(13) 0.0050(13) -0.0124(13)
C7 0.0342(13) 0.0328(13) 0.0397(14) 0.0032(10) 0.0078(11) -0.0066(11)
C8 0.0437(14) 0.0204(11) 0.0234(11) 0.0001(10) -0.0023(10) -0.0018(9)
C9 0.078(2) 0.0335(14) 0.0315(14) -0.0141(14) 0.0033(14) 0.0050(11)
C10 0.131(4) 0.0319(15) 0.0289(14) -0.0111(19) -0.0017(18) 0.0085(12)
C11 0.108(3) 0.0256(14) 0.0394(16) 0.0038(17) -0.0291(18) -0.0003(12)
C12 0.0912(19) 0.0646(17) 0.0625(16) 0.0036(15) -0.0224(14) -0.0008(14)
C13 0.0556(19) 0.0475(18) 0.0554(19) 0.0009(15) -0.0206(15) -0.0040(15)
C14 0.0411(15) 0.0450(16) 0.0360(14) -0.0022(12) -0.0065(11) 0.0018(12)
C15 0.0283(11) 0.0207(10) 0.0236(10) -0.0013(9) 0.0085(9) -0.0019(8)
C16A 0.0308(18) 0.0303(18) 0.0253(18) -0.0022(14) 0.0007(14) -0.0087(14)
C17A 0.0368(19) 0.0274(18) 0.036(2) -0.0046(14) 0.0042(15) -0.0106(15)
C20A 0.034(2) 0.032(2) 0.037(2) 0.0063(16) 0.0129(18) -0.0034(18)
C21A 0.0280(18) 0.0273(18) 0.032(2) 0.0005(14) 0.0092(16) -0.0044(15)
C16B 0.054(6) 0.081(7) 0.080(8) -0.006(6) 0.037(6) -0.049(6)
C17B 0.069(8) 0.034(6) 0.067(9) -0.011(5) 0.023(7) -0.007(5)
C20B 0.042(6) 0.036(6) 0.062(9) 0.008(5) 0.029(6) -0.004(6)
C21B 0.037(6) 0.030(5) 0.075(10) -0.010(4) 0.029(6) -0.012(6)
C18 0.0474(15) 0.0286(12) 0.0319(12) 0.0049(11) 0.0085(11) -0.0069(10)
C19 0.064(2) 0.0363(15) 0.0539(18) 0.0110(14) 0.0075(15) -0.0170(13)
C22 0.0263(11) 0.0247(11) 0.0211(10) -0.0004(8) 0.0092(8) 0.0006(8)
C23 0.0279(12) 0.0428(14) 0.0270(11) -0.0052(10) 0.0052(9) 0.0075(10)
C24 0.0321(13) 0.0541(16) 0.0262(12) 0.0029(12) 0.0035(10) 0.0065(11)
C25 0.0461(14) 0.0333(13) 0.0247(11) 0.0128(11) 0.0161(10) 0.0063(10)
C26 0.076(2) 0.0449(16) 0.0288(13) 0.0184(15) 0.0200(13) 0.0121(12)
C27 0.0515(16) 0.0359(14) 0.0365(14) -0.0089(12) 0.0180(12) 0.0084(11)
C28 0.0371(13) 0.0372(14) 0.0325(12) -0.0113(11) 0.0057(10) 0.0048(10)
C29 0.0291(12) 0.0267(12) 0.0463(14) -0.0061(9) 0.0161(11) -0.0071(10)
C30 0.0337(13) 0.0298(13) 0.0603(17) -0.0117(11) 0.0183(12) -0.0106(12)
C31 0.0233(11) 0.0312(12) 0.0358(12) -0.0058(9) 0.0102(9) -0.0029(10)
C32 0.0365(15) 0.0377(15) 0.088(2) -0.0111(12) 0.0349(15) -0.0188(15)
C33 0.0256(11) 0.0275(11) 0.0242(10) -0.0042(9) 0.0101(8) -0.0007(9)
C34 0.0298(11) 0.0301(12) 0.0286(11) -0.0060(9) 0.0131(9) 0.0008(9)
C35 0.0188(10) 0.0263(11) 0.0287(11) -0.0037(8) 0.0083(8) -0.0041(9)
C36 0.0232(11) 0.0428(14) 0.0305(12) -0.0082(10) 0.0040(9) 0.0026(10)
C101 0.0227(10) 0.0227(10) 0.0228(10) -0.0056(8) 0.0071(8) -0.0036(8)
C102 0.0256(10) 0.0227(10) 0.0179(9) -0.0063(8) 0.0041(8) -0.0016(8)
C103 0.0223(10) 0.0237(10) 0.0218(10) -0.0024(8) 0.0035(8) 0.0001(8)
C104 0.0200(9) 0.0212(10) 0.0235(10) -0.0021(8) 0.0068(8) -0.0006(8)
C105 0.0197(9) 0.0230(10) 0.0218(10) -0.0025(8) 0.0079(8) -0.0023(8)
C106 0.0190(10) 0.0266(11) 0.0182(9) -0.0060(8) 0.0062(8) 0.0001(8)
C107 0.0185(9) 0.0224(10) 0.0220(10) -0.0049(8) 0.0042(8) 0.0009(8)
C108 0.0191(9) 0.0233(10) 0.0238(10) -0.0032(8) 0.0060(8) -0.0030(8)
C201 0.0332(12) 0.0266(11) 0.0230(11) -0.0046(9) 0.0067(9) -0.0072(9)
C202 0.0342(12) 0.0259(11) 0.0210(10) -0.0068(9) 0.0031(9) -0.0036(9)
C203 0.0324(12) 0.0261(11) 0.0254(11) 0.0019(9) 0.0009(9) 0.0012(9)
C204 0.0331(12) 0.0216(11) 0.0301(11) 0.0032(9) 0.0056(9) -0.0011(9)
C205 0.0315(11) 0.0292(11) 0.0208(10) -0.0012(9) 0.0090(9) -0.0041(9)
C206 0.0298(11) 0.0305(12) 0.0195(10) -0.0016(9) 0.0094(9) -0.0004(9)
C207 0.0232(10) 0.0245(11) 0.0266(11) -0.0020(8) 0.0044(8) 0.0024(9)
C208 0.0218(10) 0.0240(11) 0.0296(11) 0.0000(8) 0.0059(9) -0.0019(9)
C301 0.0202(10) 0.0259(11) 0.0253(10) -0.0030(8) 0.0077(8) -0.0039(8)
C302 0.0257(11) 0.0227(10) 0.0210(10) -0.0064(8) 0.0024(8) 0.0007(8)
C303 0.0206(10) 0.0211(10) 0.0251(10) -0.0018(8) 0.0093(8) -0.0032(8)
C304 0.0191(9) 0.0253(10) 0.0202(10) -0.0052(8) 0.0047(8) 0.0015(8)
O6 0.254(9) 0.178(8) 0.254(9) -0.026(8) 0.043(8) -0.002(7)
C41 0.152(7) 0.122(7) 0.163(8) -0.039(6) 0.111(6) -0.001(6)
C42 0.229(9) 0.160(9) 0.217(10) -0.040(8) 0.073(8) 0.014(8)
C43 0.118(6) 0.101(5) 0.148(6) -0.010(5) 0.065(5) -0.035(5)
C44 0.144(7) 0.107(7) 0.185(8) -0.001(6) 0.067(6) -0.051(6)
Cl1 0.0258(3) 0.0514(4) 0.0370(3) 0.0186(3) 0.0116(2) 0.0069(3)
O1 0.0361(12) 0.0641(16) 0.144(3) 0.0085(11) 0.0388(15) 0.0125(16)
O2 0.0532(13) 0.109(2) 0.0331(10) 0.0416(14) 0.0008(9) -0.0140(12)
O3 0.0407(11) 0.0632(14) 0.0648(14) 0.0280(10) 0.0242(10) 0.0295(11)
O4 0.0520(12) 0.0594(13) 0.0298(9) 0.0218(10) 0.0059(8) 0.0043(9)
O5 0.0675(17) 0.0644(16) 0.0877(19) 0.0018(13) 0.0192(14) -0.0059(14)
C37 0.094(3) 0.057(2) 0.077(3) -0.006(2) 0.022(2) -0.005(2)
C38 0.126(5) 0.075(3) 0.080(3) 0.030(3) 0.007(3) -0.010(2)
C39 0.108(4) 0.111(4) 0.115(4) 0.037(3) -0.021(3) -0.023(3)
C40 0.061(3) 0.090(3) 0.138(5) 0.001(2) 0.020(3) -0.041(3)

loop_
_atom_type_symbol
_atom_type_description
_atom_type_scat_dispersion_real
_atom_type_scat_dispersion_imag
_atom_type_scat_source
C C 0.0033 0.0016 'International Tables Vol C Tables 4.2.6.8 and 6.1.1.4'
H H 0.0000 0.0000 'International Tables Vol C Tables 4.2.6.8 and 6.1.1.4'
Cl Cl 0.1484 0.1585 'International Tables Vol C Tables 4.2.6.8 and 6.1.1.4'
Fe Fe 0.3463 0.8444 'International Tables Vol C Tables 4.2.6.8 and 6.1.1.4'
N N 0.0061 0.0033 'International Tables Vol C Tables 4.2.6.8 and 6.1.1.4'
O O 0.0106 0.0060 'International Tables Vol C Tables 4.2.6.8 and 6.1.1.4'

loop_
_geom_angle_atom_site_label_1
_geom_angle_atom_site_label_2
_geom_angle_atom_site_label_3
_geom_angle
N3 Fe1 N2 89.67(7)
N3 Fe1 N4 90.70(7)
N2 Fe1 N4 179.46(7)
N3 Fe1 N1 179.33(7)
N2 Fe1 N1 90.52(7)
N4 Fe1 N1 89.11(7)
N3 Fe1 N7 90.78(7)
N2 Fe1 N7 86.23(7)
N4 Fe1 N7 93.38(7)
N1 Fe1 N7 89.87(7)
N3 Fe1 N5 92.46(7)
N2 Fe1 N5 92.20(7)
N4 Fe1 N5 88.17(7)
N1 Fe1 N5 86.90(7)
N7 Fe1 N5 176.39(7)
C102 N1 C101 106.24(17)
C102 N1 Fe1 125.50(14)
C101 N1 Fe1 127.79(14)
C103 N2 C104 105.79(17)
C103 N2 Fe1 126.90(14)
C104 N2 Fe1 127.10(14)
C106 N3 C105 106.54(17)
C106 N3 Fe1 126.38(14)
C105 N3 Fe1 127.08(14)
C108 N4 C107 105.90(17)
C108 N4 Fe1 128.30(14)
C107 N4 Fe1 125.70(14)
C31 N5 C29 105.87(18)
C31 N5 Fe1 133.27(16)
C29 N5 Fe1 120.58(15)
C31 N6 C30 109.1(2)
C31 N6 H6A 126(2)
C30 N6 H6A 125(2)
C35 N7 C33 105.78(17)
C35 N7 Fe1 133.34(15)
C33 N7 Fe1 120.44(14)
C35 N8 C34 109.68(19)
C35 N8 H8A 124(2)
C34 N8 H8A 126(2)
C2 C1 C7 118.0(2)
C2 C1 C301 120.5(2)
C7 C1 C301 121.3(2)
C3 C2 C1 120.6(3)
C3 C2 H2A 119.7
C1 C2 H2A 119.7
C4 C3 C2 121.4(3)
C4 C3 H3A 119.3
C2 C3 H3A 119.3
C3 C4 C6 118.2(3)
C3 C4 C5 120.5(3)
C6 C4 C5 121.3(3)
C4 C5 H5A 109.5
C4 C5 H5B 109.5
H5A C5 H5B 109.5
C4 C5 H5C 109.5
H5A C5 H5C 109.5
H5B C5 H5C 109.5
C4 C6 C7 120.9(3)
C4 C6 H6B 119.6
C7 C6 H6B 119.6
C6 C7 C1 120.9(3)
C6 C7 H7A 119.6
C1 C7 H7A 119.6
C14 C8 C9 118.9(2)
C14 C8 C302 119.6(2)
C9 C8 C302 121.4(2)
C8 C9 C10 119.4(3)
C8 C9 H9A 120.3
C10 C9 H9A 120.3
C11 C10 C9 121.3(3)
C11 C10 H10A 119.4
C9 C10 H10A 119.4
C13 C11 C10 118.6(3)
C13 C11 C12 119.1(4)
C10 C11 C12 122.3(4)
C11 C12 H12A 109.5
C11 C12 H12B 109.5
H12A C12 H12B 109.5
C11 C12 H12C 109.5
H12A C12 H12C 109.5
H12B C12 H12C 109.5
C11 C13 C14 120.9(3)
C11 C13 H13A 119.5
C14 C13 H13A 119.5
C8 C14 C13 120.8(3)
C8 C14 H14A 119.6
C13 C14 H14A 119.6
C16B C15 C21B 118.6(6)
C21A C15 C16A 118.7(3)
C16B C15 C303 117.7(5)
C21B C15 C303 123.6(5)
C21A C15 C303 119.8(2)
C16A C15 C303 121.5(2)
C17A C16A C15 119.9(3)
C17A C16A H16A 120.1
C15 C16A H16A 120.1
C18 C17A C16A 122.1(3)
C18 C17A H17A 119.0
C16A C17A H17A 119.0
C21A C20A C18 121.0(3)
C21A C20A H20A 119.5
C18 C20A H20A 119.5
C20A C21A C15 120.3(3)
C20A C21A H21A 119.8
C15 C21A H21A 119.8
C15 C16B C17B 123.0(9)
C15 C16B H16B 118.5
C17B C16B H16B 118.5
C18 C17B C16B 112.4(8)
C18 C17B H17B 123.8
C16B C17B H17B 123.8
C18 C20B C21B 123.1(9)
C18 C20B H20B 118.5
C21B C20B H20B 118.5
C15 C21B C20B 122.4(9)
C15 C21B H21B 118.8
C20B C21B H21B 118.8
C17A C18 C20A 117.9(3)
C20B C18 C17B 117.5(7)
C20B C18 C19 121.4(5)
C17A C18 C19 121.5(3)
C20A C18 C19 120.5(3)
C17B C18 C19 120.5(5)
C18 C19 H19A 109.5
C18 C19 H19B 109.5
H19A C19 H19B 109.5
C18 C19 H19C 109.5
H19A C19 H19C 109.5
H19B C19 H19C 109.5
C28 C22 C23 117.8(2)
C28 C22 C304 120.6(2)
C23 C22 C304 121.57(19)
C22 C23 C24 120.6(2)
C22 C23 H23A 119.7
C24 C23 H23A 119.7
C25 C24 C23 121.3(2)
C25 C24 H24A 119.4
C23 C24 H24A 119.4
C27 C25 C24 118.1(2)
C27 C25 C26 120.7(3)
C24 C25 C26 121.2(3)
C25 C26 H26A 109.5
C25 C26 H26B 109.5
H26A C26 H26B 109.5
C25 C26 H26C 109.5
H26A C26 H26C 109.5
H26B C26 H26C 109.5
C25 C27 C28 121.1(2)
C25 C27 H27A 119.5
C28 C27 H27A 119.5
C22 C28 C27 121.0(2)
C22 C28 H28A 119.5
C27 C28 H28A 119.5
C30 C29 N5 109.3(2)
C30 C29 H29A 125.4
N5 C29 H29A 125.4
C29 C30 N6 106.0(2)
C29 C30 H30A 127.0
N6 C30 H30A 127.0
N5 C31 N6 109.7(2)
N5 C31 C32 128.8(2)
N6 C31 C32 121.4(2)
C31 C32 H32A 109.5
C31 C32 H32B 109.5
H32A C32 H32B 109.5
C31 C32 H32C 109.5
H32A C32 H32C 109.5
H32B C32 H32C 109.5
C34 C33 N7 109.7(2)
C34 C33 H33A 125.1
N7 C33 H33A 125.1
C33 C34 N8 105.72(19)
C33 C34 H34A 127.1
N8 C34 H34A 127.1
N7 C35 N8 109.10(19)
N7 C35 C36 129.1(2)
N8 C35 C36 121.81(19)
C35 C36 H36A 109.5
C35 C36 H36B 109.5
H36A C36 H36B 109.5
C35 C36 H36C 109.5
H36A C36 H36C 109.5
H36B C36 H36C 109.5
N1 C101 C301 126.07(19)
N1 C101 C201 109.70(19)
C301 C101 C201 123.9(2)
N1 C102 C302 125.87(19)
N1 C102 C202 109.59(19)
C302 C102 C202 124.4(2)
N2 C103 C302 125.3(2)
N2 C103 C203 110.10(18)
C302 C103 C203 124.3(2)
N2 C104 C303 125.02(19)
N2 C104 C204 109.75(18)
C303 C104 C204 124.9(2)
N3 C105 C303 125.62(18)
N3 C105 C205 109.34(18)
C303 C105 C205 124.82(19)
N3 C106 C304 125.42(19)
N3 C106 C206 109.43(19)
C304 C106 C206 124.84(19)
N4 C107 C304 125.99(19)
N4 C107 C207 109.75(18)
C304 C107 C207 124.17(19)
N4 C108 C301 125.5(2)
N4 C108 C208 109.94(18)
C301 C108 C208 124.2(2)
C202 C201 C101 107.1(2)
C202 C201 H20I 126.4
C101 C201 H20I 126.4
C201 C202 C102 107.3(2)
C201 C202 H20J 126.3
C102 C202 H20J 126.3
C204 C203 C103 107.2(2)
C204 C203 H20C 126.4
C103 C203 H20C 126.4
C203 C204 C104 107.1(2)
C203 C204 H20D 126.4
C104 C204 H20D 126.4
C206 C205 C105 107.56(19)
C206 C205 H20E 126.2
C105 C205 H20E 126.2
C205 C206 C106 107.07(19)
C205 C206 H20F 126.5
C106 C206 H20F 126.5
C208 C207 C107 107.46(19)
C208 C207 H20G 126.3
C107 C207 H20G 126.3
C207 C208 C108 106.85(19)
C207 C208 H20H 126.6
C108 C208 H20H 126.6
C101 C301 C108 122.2(2)
C101 C301 C1 116.95(19)
C108 C301 C1 120.2(2)
C102 C302 C103 123.4(2)
C102 C302 C8 117.39(19)
C103 C302 C8 119.2(2)
C105 C303 C104 122.67(19)
C105 C303 C15 118.52(18)
C104 C303 C15 118.34(19)
C107 C304 C106 123.26(19)
C107 C304 C22 117.68(19)
C106 C304 C22 118.87(18)
C44 O6 C42 104.2(8)
C42 C41 C43 100.2(9)
C42 C41 H41A 111.7
C43 C41 H41A 111.7
C42 C41 H41B 111.7
C43 C41 H41B 111.7
H41A C41 H41B 109.5
C41 C42 O6 107.7(9)
C41 C42 H42A 110.2
O6 C42 H42A 110.2
C41 C42 H42B 110.2
O6 C42 H42B 110.2
H42A C42 H42B 108.5
C44 C43 C41 102.9(8)
C44 C43 H43A 111.2
C41 C43 H43A 111.2
C44 C43 H43B 111.2
C41 C43 H43B 111.2
H43A C43 H43B 109.1
C43 C44 O6 105.2(8)
C43 C44 H44A 110.7
O6 C44 H44A 110.7
C43 C44 H44B 110.7
O6 C44 H44B 110.7
H44A C44 H44B 108.8
O1 Cl1 O4 109.59(17)
O1 Cl1 O2 110.10(18)
O4 Cl1 O2 107.68(12)
O1 Cl1 O3 109.86(13)
O4 Cl1 O3 109.91(14)
O2 Cl1 O3 109.67(15)
C40 O5 C37 103.8(4)
O5 C37 C38 106.6(4)
O5 C37 H37A 110.4
C38 C37 H37A 110.4
O5 C37 H37B 110.4
C38 C37 H37B 110.4
H37A C37 H37B 108.6
C37 C38 C39 104.7(4)
C37 C38 H38A 110.8
C39 C38 H38A 110.8
C37 C38 H38B 110.8
C39 C38 H38B 110.8
H38A C38 H38B 108.9
C38 C39 C40 103.8(4)
C38 C39 H39A 111.0
C40 C39 H39A 111.0
C38 C39 H39B 111.0
C40 C39 H39B 111.0
H39A C39 H39B 109.0
O5 C40 C39 106.4(4)
O5 C40 H40A 110.5
C39 C40 H40A 110.5
O5 C40 H40B 110.5
C39 C40 H40B 110.5
H40A C40 H40B 108.6

loop_
_geom_bond_atom_site_label_1
_geom_bond_atom_site_label_2
_geom_bond_distance
Fe1 N3 1.9673(17)
Fe1 N2 1.9675(17)
Fe1 N4 1.9797(18)
Fe1 N1 1.9853(17)
Fe1 N7 2.0039(17)
Fe1 N5 2.0078(17)
N1 C102 1.375(3)
N1 C101 1.376(3)
N2 C103 1.372(3)
N2 C104 1.378(3)
N3 C106 1.377(3)
N3 C105 1.378(3)
N4 C108 1.376(3)
N4 C107 1.377(3)
N5 C31 1.326(3)
N5 C29 1.403(3)
N6 C31 1.340(3)
N6 C30 1.370(3)
N6 H6A 0.81(3)
N7 C35 1.330(3)
N7 C33 1.399(3)
N8 C35 1.349(3)
N8 C34 1.359(3)
N8 H8A 0.84(3)
C1 C2 1.391(3)
C1 C7 1.393(4)
C1 C301 1.496(3)
C2 C3 1.390(4)
C2 H2A 0.9500
C3 C4 1.379(5)
C3 H3A 0.9500
C4 C6 1.389(5)
C4 C5 1.519(4)
C5 H5A 0.9800
C5 H5B 0.9800
C5 H5C 0.9800
C6 C7 1.390(4)
C6 H6B 0.9500
C7 H7A 0.9500
C8 C14 1.370(4)
C8 C9 1.394(4)
C8 C302 1.494(3)
C9 C10 1.395(4)
C9 H9A 0.9500
C10 C11 1.380(6)
C10 H10A 0.9500
C11 C13 1.364(5)
C11 C12 1.522(4)
C12 H12A 0.9800
C12 H12B 0.9800
C12 H12C 0.9800
C13 C14 1.395(4)
C13 H13A 0.9500
C14 H14A 0.9500
C15 C16B 1.212(11)
C15 C21B 1.345(11)
C15 C21A 1.397(4)
C15 C16A 1.403(4)
C15 C303 1.496(3)
C16A C17A 1.387(5)
C16A H16A 0.9500
C17A C18 1.375(5)
C17A H17A 0.9500
C20A C21A 1.385(5)
C20A C18 1.406(5)
C20A H20A 0.9500
C21A H21A 0.9500
C16B C17B 1.540(15)
C16B H16B 0.9500
C17B C18 1.476(13)
C17B H17B 0.9500
C20B C18 1.255(12)
C20B C21B 1.409(15)
C20B H20B 0.9500
C21B H21B 0.9500
C18 C19 1.513(3)
C19 H19A 0.9800
C19 H19B 0.9800
C19 H19C 0.9800
C22 C28 1.384(3)
C22 C23 1.385(3)
C22 C304 1.493(3)
C23 C24 1.388(3)
C23 H23A 0.9500
C24 C25 1.382(4)
C24 H24A 0.9500
C25 C27 1.371(4)
C25 C26 1.505(3)
C26 H26A 0.9800
C26 H26B 0.9800
C26 H26C 0.9800
C27 C28 1.390(4)
C27 H27A 0.9500
C28 H28A 0.9500
C29 C30 1.339(3)
C29 H29A 0.9500
C30 H30A 0.9500
C31 C32 1.470(4)
C32 H32A 0.9800
C32 H32B 0.9800
C32 H32C 0.9800
C33 C34 1.342(3)
C33 H33A 0.9500
C34 H34A 0.9500
C35 C36 1.481(3)
C36 H36A 0.9800
C36 H36B 0.9800
C36 H36C 0.9800
C101 C301 1.396(3)
C101 C201 1.442(3)
C102 C302 1.385(3)
C102 C202 1.442(3)
C103 C302 1.397(3)
C103 C203 1.432(3)
C104 C303 1.395(3)
C104 C204 1.436(3)
C105 C303 1.395(3)
C105 C205 1.436(3)
C106 C304 1.391(3)
C106 C206 1.440(3)
C107 C304 1.389(3)
C107 C207 1.435(3)
C108 C301 1.397(3)
C108 C208 1.439(3)
C201 C202 1.346(3)
C201 H20I 0.9500
C202 H20J 0.9500
C203 C204 1.347(3)
C203 H20C 0.9500
C204 H20D 0.9500
C205 C206 1.351(3)
C205 H20E 0.9500
C206 H20F 0.9500
C207 C208 1.349(3)
C207 H20G 0.9500
C208 H20H 0.9500
O6 C44 1.456(9)
O6 C42 1.486(9)
C41 C42 1.459(9)
C41 C43 1.480(9)
C41 H41A 0.9900
C41 H41B 0.9900
C42 H42A 0.9900
C42 H42B 0.9900
C43 C44 1.456(9)
C43 H43A 0.9900
C43 H43B 0.9900
C44 H44A 0.9900
C44 H44B 0.9900
Cl1 O1 1.423(2)
Cl1 O4 1.425(2)
Cl1 O2 1.435(2)
Cl1 O3 1.438(2)
O5 C40 1.414(5)
O5 C37 1.421(5)
C37 C38 1.487(6)
C37 H37A 0.9900
C37 H37B 0.9900
C38 C39 1.488(8)
C38 H38A 0.9900
C38 H38B 0.9900
C39 C40 1.530(8)
C39 H39A 0.9900
C39 H39B 0.9900
C40 H40A 0.9900
C40 H40B 0.9900

loop_
_geom_hbond_atom_site_label_D
_geom_hbond_atom_site_label_H
_geom_hbond_atom_site_label_A
_geom_hbond_site_symmetry_A
_geom_hbond_distance_DH
_geom_hbond_distance_HA
_geom_hbond_distance_DA
_geom_hbond_angle_DHA
N6 H6A O3 4 0.81(3) 2.17(3) 2.942(3) 161(3)
N8 H8A O2 2 0.84(3) 2.11(3) 2.949(3) 176(3)

loop_
_geom_torsion_atom_site_label_1
_geom_torsion_atom_site_label_2
_geom_torsion_atom_site_label_3
_geom_torsion_atom_site_label_4
_geom_torsion
C7 C1 C2 C3 -1.0(4)
C301 C1 C2 C3 173.9(2)
C1 C2 C3 C4 0.5(4)
C2 C3 C4 C6 0.2(4)
C2 C3 C4 C5 -179.5(3)
C3 C4 C6 C7 -0.2(4)
C5 C4 C6 C7 179.4(3)
C4 C6 C7 C1 -0.4(4)
C2 C1 C7 C6 1.0(4)
C301 C1 C7 C6 -173.9(2)
C14 C8 C9 C10 -0.3(4)
C302 C8 C9 C10 -176.4(3)
C8 C9 C10 C11 1.4(5)
C9 C10 C11 C13 -1.9(5)
C9 C10 C11 C12 175.7(3)
C10 C11 C13 C14 1.4(5)
C12 C11 C13 C14 -176.3(3)
C9 C8 C14 C13 -0.2(4)
C302 C8 C14 C13 175.9(3)
C11 C13 C14 C8 -0.3(5)
C21A C15 C16A C17A 2.0(5)
C303 C15 C16A C17A 179.5(3)
C15 C16A C17A C18 0.5(6)
C18 C20A C21A C15 -1.4(6)
C16A C15 C21A C20A -1.5(5)
C303 C15 C21A C20A -179.1(3)
C21B C15 C16B C17B 14.2(17)
C303 C15 C16B C17B -168.8(9)
C15 C16B C17B C18 -20.5(17)
C16B C15 C21B C20B -4.2(18)
C303 C15 C21B C20B 178.9(10)
C18 C20B C21B C15 2(2)
C21B C20B C18 C17B -9.2(18)
C21B C20B C18 C19 -179.9(11)
C16A C17A C18 C20A -3.3(5)
C16A C17A C18 C19 179.1(3)
C21A C20A C18 C17A 3.8(6)
C21A C20A C18 C19 -178.6(3)
C16B C17B C18 C20B 16.8(15)
C16B C17B C18 C19 -172.5(8)
C28 C22 C23 C24 1.6(4)
C304 C22 C23 C24 -179.9(2)
C22 C23 C24 C25 0.6(4)
C23 C24 C25 C27 -1.9(4)
C23 C24 C25 C26 176.9(2)
C24 C25 C27 C28 1.1(4)
C26 C25 C27 C28 -177.8(3)
C23 C22 C28 C27 -2.4(4)
C304 C22 C28 C27 179.1(2)
C25 C27 C28 C22 1.1(4)
C31 N5 C29 C30 -0.4(3)
Fe1 N5 C29 C30 174.29(19)
N5 C29 C30 N6 0.6(3)
C31 N6 C30 C29 -0.6(3)
C29 N5 C31 N6 0.0(3)
Fe1 N5 C31 N6 -173.71(16)
C29 N5 C31 C32 -178.4(3)
Fe1 N5 C31 C32 7.9(4)
C30 N6 C31 N5 0.4(3)
C30 N6 C31 C32 179.0(3)
C35 N7 C33 C34 -0.1(2)
Fe1 N7 C33 C34 -173.43(15)
N7 C33 C34 N8 0.4(3)
C35 N8 C34 C33 -0.5(3)
C33 N7 C35 N8 -0.3(2)
Fe1 N7 C35 N8 171.86(15)
C33 N7 C35 C36 -179.5(2)
Fe1 N7 C35 C36 -7.4(4)
C34 N8 C35 N7 0.5(3)
C34 N8 C35 C36 179.8(2)
C102 N1 C101 C301 172.2(2)
Fe1 N1 C101 C301 -0.1(3)
C102 N1 C101 C201 -0.9(2)
Fe1 N1 C101 C201 -173.29(14)
C101 N1 C102 C302 175.2(2)
Fe1 N1 C102 C302 -12.3(3)
C101 N1 C102 C202 -0.3(2)
Fe1 N1 C102 C202 172.27(14)
C104 N2 C103 C302 -174.2(2)
Fe1 N2 C103 C302 0.9(3)
C104 N2 C103 C203 0.2(2)
Fe1 N2 C103 C203 175.23(14)
C103 N2 C104 C303 -172.1(2)
Fe1 N2 C104 C303 12.8(3)
C103 N2 C104 C204 1.4(2)
Fe1 N2 C104 C204 -173.66(14)
C106 N3 C105 C303 174.41(19)
Fe1 N3 C105 C303 -4.6(3)
C106 N3 C105 C205 -0.3(2)
Fe1 N3 C105 C205 -179.38(14)
C105 N3 C106 C304 172.64(19)
Fe1 N3 C106 C304 -8.3(3)
C105 N3 C106 C206 -1.1(2)
Fe1 N3 C106 C206 177.96(13)
C108 N4 C107 C304 -178.7(2)
Fe1 N4 C107 C304 4.7(3)
C108 N4 C107 C207 -2.0(2)
Fe1 N4 C107 C207 -178.55(13)
C107 N4 C108 C301 -169.7(2)
Fe1 N4 C108 C301 6.8(3)
C107 N4 C108 C208 3.2(2)
Fe1 N4 C108 C208 179.60(14)
N1 C101 C201 C202 1.9(3)
C301 C101 C201 C202 -171.4(2)
C101 C201 C202 C102 -2.0(3)
N1 C102 C202 C201 1.5(3)
C302 C102 C202 C201 -174.1(2)
N2 C103 C203 C204 -1.7(3)
C302 C103 C203 C204 172.7(2)
C103 C203 C204 C104 2.5(3)
N2 C104 C204 C203 -2.5(3)
C303 C104 C204 C203 171.0(2)
N3 C105 C205 C206 1.7(2)
C303 C105 C205 C206 -173.1(2)
C105 C205 C206 C106 -2.3(2)
N3 C106 C206 C205 2.2(2)
C304 C106 C206 C205 -171.6(2)
N4 C107 C207 C208 0.0(2)
C304 C107 C207 C208 176.8(2)
C107 C207 C208 C108 1.9(2)
N4 C108 C208 C207 -3.2(2)
C301 C108 C208 C207 169.7(2)
N1 C101 C301 C108 -7.2(3)
C201 C101 C301 C108 165.0(2)
N1 C101 C301 C1 -178.28(19)
C201 C101 C301 C1 -6.0(3)
N4 C108 C301 C101 3.8(3)
C208 C108 C301 C101 -168.1(2)
N4 C108 C301 C1 174.58(19)
C208 C108 C301 C1 2.7(3)
C2 C1 C301 C101 -63.6(3)
C7 C1 C301 C101 111.2(3)
C2 C1 C301 C108 125.2(2)
C7 C1 C301 C108 -60.1(3)
N1 C102 C302 C103 -3.6(3)
C202 C102 C302 C103 171.2(2)
N1 C102 C302 C8 179.2(2)
C202 C102 C302 C8 -6.0(3)
N2 C103 C302 C102 9.7(3)
C203 C103 C302 C102 -163.9(2)
N2 C103 C302 C8 -173.1(2)
C203 C103 C302 C8 13.4(3)
C14 C8 C302 C102 -97.3(3)
C9 C8 C302 C102 78.8(3)
C14 C8 C302 C103 85.3(3)
C9 C8 C302 C103 -98.6(3)
N3 C105 C303 C104 -7.3(3)
C205 C105 C303 C104 166.6(2)
N3 C105 C303 C15 -179.31(19)
C205 C105 C303 C15 -5.4(3)
N2 C104 C303 C105 3.1(3)
C204 C104 C303 C105 -169.5(2)
N2 C104 C303 C15 175.08(19)
C204 C104 C303 C15 2.5(3)
C16B C15 C303 C105 -108.5(8)
C21B C15 C303 C105 68.4(9)
C21A C15 C303 C105 110.0(3)
C16A C15 C303 C105 -67.5(3)
C16B C15 C303 C104 79.2(8)
C21B C15 C303 C104 -103.9(9)
C21A C15 C303 C104 -62.3(3)
C16A C15 C303 C104 120.2(3)
N4 C107 C304 C106 8.8(3)
C207 C107 C304 C106 -167.5(2)
N4 C107 C304 C22 -176.28(19)
C207 C107 C304 C22 7.4(3)
N3 C106 C304 C107 -7.0(3)
C206 C106 C304 C107 165.9(2)
N3 C106 C304 C22 178.18(19)
C206 C106 C304 C22 -9.0(3)
C28 C22 C304 C107 79.0(3)
C23 C22 C304 C107 -99.4(3)
C28 C22 C304 C106 -105.8(3)
C23 C22 C304 C106 75.7(3)
C43 C41 C42 O6 32.1(17)
C44 O6 C42 C41 -8.5(19)
C42 C41 C43 C44 -43.7(14)
C41 C43 C44 O6 39.9(15)
C42 O6 C44 C43 -19.3(18)
C40 O5 C37 C38 -39.0(4)
O5 C37 C38 C39 26.3(5)
C37 C38 C39 C40 -4.1(5)
C37 O5 C40 C39 35.8(5)
C38 C39 C40 O5 -19.2(5)

_cod_database_fobs_code 2241760
